data_4330121
loop_
_publ_author_name
'William J. Gee'
'Jonathan G. MacLellan'
'Craig M. Forsyth'
'Boujemaa Moubaraki'
'Keith S. Murray'
'Philip C. Andrews'
'Peter C. Junk'

_publ_section_title
;
 Caging Peroxide: Anion-Templated Synthesis and Characterization of a
 Rare-Earth Cluster
;
_journal_name_full 'Inorganic Chemistry'
_journal_page_first 8661
_journal_page_last 8663
_journal_paper_doi 10.1021/ic301382r
_journal_volume 51
_journal_year 2012
_chemical_formula_sum 'C60 H68 N9 Na3 O31 Tb3'
_chemical_formula_weight 1956.96
_chemical_name_systematic
; 
 ? 
;
_space_group_IT_number 167
_symmetry_cell_setting trigonal
_symmetry_space_group_name_Hall '-R 3 2"c'
_symmetry_space_group_name_H-M 'R -3 c :H'
_atom_sites_solution_hydrogens geom
_atom_sites_solution_primary direct
_atom_sites_solution_secondary difmap
_audit_creation_method SHELXL-97
_cell_angle_alpha 90.00
_cell_angle_beta 90.00
_cell_angle_gamma 120.00
_cell_formula_units_Z 12
_cell_length_a 20.8027(8)
_cell_length_b 20.8027(8)
_cell_length_c 58.306(4)
_cell_measurement_reflns_used 4511
_cell_measurement_temperature 123(2)
_cell_measurement_theta_max 23.72
_cell_measurement_theta_min 2.37
_cell_volume 21851.6(19)
_computing_cell_refinement 'Bruker Apex2 v2.0'
_computing_data_collection 'Bruker Apex2 v2.0'
_computing_data_reduction 'Bruker Apex2 v2.0'
_computing_molecular_graphics X-Seed
_computing_publication_material CIFTAB
_computing_structure_refinement 'SHELXL-97 (Sheldrick, 1997)'
_computing_structure_solution 'SHELXS-97 (Sheldrick, 1990)'
_diffrn_ambient_temperature 123(2)
_diffrn_measured_fraction_theta_full 0.998
_diffrn_measured_fraction_theta_max 0.998
_diffrn_measurement_device_type 'Bruker X8 APEXII CCD'
_diffrn_measurement_method '\f and \w scans'
_diffrn_radiation_monochromator graphite
_diffrn_radiation_source 'fine-focus sealed tube'
_diffrn_radiation_type MoK\a
_diffrn_radiation_wavelength 0.71073
_diffrn_reflns_av_R_equivalents 0.1430
_diffrn_reflns_av_sigmaI/netI 0.0507
_diffrn_reflns_limit_h_max 22
_diffrn_reflns_limit_h_min -24
_diffrn_reflns_limit_k_max 24
_diffrn_reflns_limit_k_min -24
_diffrn_reflns_limit_l_max 69
_diffrn_reflns_limit_l_min -69
_diffrn_reflns_number 59689
_diffrn_reflns_theta_full 24.99
_diffrn_reflns_theta_max 24.99
_diffrn_reflns_theta_min 3.01
_diffrn_standards_number 0
_exptl_absorpt_coefficient_mu 2.991
_exptl_absorpt_correction_T_max 1.0
_exptl_absorpt_correction_T_min 0.76
_exptl_absorpt_correction_type multi-scan
_exptl_absorpt_process_details SADABS
_exptl_crystal_colour colourless
_exptl_crystal_density_diffrn 1.785
_exptl_crystal_description prism
_exptl_crystal_F_000 11604
_exptl_crystal_size_max 0.06
_exptl_crystal_size_mid 0.04
_exptl_crystal_size_min 0.02
_refine_diff_density_max 1.049
_refine_diff_density_min -1.339
_refine_diff_density_rms 0.135
_refine_ls_extinction_method none
_refine_ls_goodness_of_fit_ref 1.152
_refine_ls_hydrogen_treatment mixed
_refine_ls_matrix_type full
_refine_ls_number_parameters 345
_refine_ls_number_reflns 4284
_refine_ls_number_restraints 21
_refine_ls_restrained_S_all 1.153
_refine_ls_R_factor_all 0.0713
_refine_ls_R_factor_gt 0.0564
_refine_ls_shift/su_max 0.001
_refine_ls_shift/su_mean 0.000
_refine_ls_structure_factor_coef Fsqd
_refine_ls_weighting_details 'calc w=1/[\s^2^(Fo^2^)+(0.0344P)^2^+405.1425P] where P=(Fo^2^+2Fc^2^)/3'
_refine_ls_weighting_scheme calc
_refine_ls_wR_factor_gt 0.1104
_refine_ls_wR_factor_ref 0.1167
_reflns_number_gt 3633
_reflns_number_total 4284
_reflns_threshold_expression >2sigma(I)
_cod_data_source_file ic301382r_si_002.cif
_cod_data_source_block wgetb2r
_cod_original_cell_volume 21852(2)
_cod_original_sg_symbol_H-M 'R -3 c'
_cod_database_code 4330121

loop_
_symmetry_equiv_pos_as_xyz
'x, y, z'
'-y, x-y, z'
'-x+y, -x, z'
'x-y, -y, -z+1/2'
'-x, -x+y, -z+1/2'
'y, x, -z+1/2'
'x+2/3, y+1/3, z+1/3'
'-y+2/3, x-y+1/3, z+1/3'
'-x+y+2/3, -x+1/3, z+1/3'
'x-y+2/3, -y+1/3, -z+5/6'
'-x+2/3, -x+y+1/3, -z+5/6'
'y+2/3, x+1/3, -z+5/6'
'x+1/3, y+2/3, z+2/3'
'-y+1/3, x-y+2/3, z+2/3'
'-x+y+1/3, -x+2/3, z+2/3'
'x-y+1/3, -y+2/3, -z+7/6'
'-x+1/3, -x+y+2/3, -z+7/6'
'y+1/3, x+2/3, -z+7/6'
'-x, -y, -z'
'y, -x+y, -z'
'x-y, x, -z'
'-x+y, y, z-1/2'
'x, x-y, z-1/2'
'-y, -x, z-1/2'
'-x+2/3, -y+1/3, -z+1/3'
'y+2/3, -x+y+1/3, -z+1/3'
'x-y+2/3, x+1/3, -z+1/3'
'-x+y+2/3, y+1/3, z-1/6'
'x+2/3, x-y+1/3, z-1/6'
'-y+2/3, -x+1/3, z-1/6'
'-x+1/3, -y+2/3, -z+2/3'
'y+1/3, -x+y+2/3, -z+2/3'
'x-y+1/3, x+2/3, -z+2/3'
'-x+y+1/3, y+2/3, z+1/6'
'x+1/3, x-y+2/3, z+1/6'
'-y+1/3, -x+2/3, z+1/6'

loop_
_atom_site_label
_atom_site_type_symbol
_atom_site_fract_x
_atom_site_fract_y
_atom_site_fract_z
_atom_site_U_iso_or_equiv
_atom_site_adp_type
_atom_site_occupancy
_atom_site_symmetry_multiplicity
_atom_site_calc_flag
_atom_site_refinement_flags
_atom_site_disorder_assembly
_atom_site_disorder_group
Tb Tb 0.279262(19) 0.543203(19) 0.052576(7) 0.02302(13) Uani 1 1 d . . .
Na2 Na 0.02787(18) 0.28557(17) 0.11123(6) 0.0371(8) Uani 1 1 d . . .
O1 O 0.1851(3) 0.4529(3) 0.02917(10) 0.0290(13) Uani 1 1 d . . .
O2 O 0.1404(4) 0.3855(4) -0.00248(13) 0.069(2) Uani 1 1 d . . .
O3 O 0.1862(3) 0.4553(3) 0.07612(10) 0.0296(13) Uani 1 1 d . . .
O4 O 0.1402(3) 0.3910(3) 0.10838(10) 0.0381(15) Uani 1 1 d . . .
O5 O 0.4110(3) 0.5975(3) 0.05252(9) 0.0277(12) Uani 1 1 d . . .
O6 O 0.5108(3) 0.5840(3) 0.05332(13) 0.0484(18) Uani 1 1 d . . .
O7 O 0.3333 0.6667 0.03920(15) 0.024(2) Uani 1 3 d S . .
O8 O 0.3333 0.6667 0.06570(14) 0.0219(19) Uani 1 3 d S . .
N1 N 0.3167(4) 0.5393(4) 0.01028(12) 0.0321(16) Uani 1 1 d . . .
N2 N 0.3166(4) 0.5396(3) 0.09513(12) 0.0298(16) Uani 1 1 d . . .
N3 N 0.3209(4) 0.4491(3) 0.05229(12) 0.0274(15) Uani 1 1 d . . .
C1 C 0.1903(5) 0.4387(5) 0.00839(17) 0.040(2) Uani 1 1 d . . .
C2 C 0.2621(5) 0.4899(5) -0.00339(16) 0.038(2) Uani 1 1 d . . .
C3 C 0.2698(6) 0.4856(7) -0.02685(18) 0.057(3) Uani 1 1 d . . .
H3 H 0.2300 0.4493 -0.0358 0.069 Uiso 1 1 calc R . .
C4 C 0.3370(7) 0.5357(7) -0.0370(2) 0.065(3) Uani 1 1 d . . .
H4 H 0.3435 0.5356 -0.0532 0.078 Uiso 1 1 calc R . .
C5 C 0.3944(6) 0.5860(6) -0.02303(18) 0.053(3) Uani 1 1 d . . .
H5 H 0.4417 0.6198 -0.0293 0.063 Uiso 1 1 calc R . .
C6 C 0.3811(5) 0.5857(5) -0.00001(17) 0.042(2) Uani 1 1 d . . .
H6 H 0.4204 0.6210 0.0093 0.050 Uiso 1 1 calc R . .
C7 C 0.1901(5) 0.4407(4) 0.09712(16) 0.032(2) Uani 1 1 d . . .
C8 C 0.2630(4) 0.4905(4) 0.10887(14) 0.0289(19) Uani 1 1 d . . .
C9 C 0.2735(5) 0.4828(5) 0.13177(16) 0.041(2) Uani 1 1 d . . .
H9 H 0.2340 0.4467 0.1409 0.049 Uiso 1 1 calc R . .
C10 C 0.3419(6) 0.5280(5) 0.14126(17) 0.049(3) Uani 1 1 d . . .
H10 H 0.3508 0.5235 0.1570 0.059 Uiso 1 1 calc R . .
C11 C 0.3978(5) 0.5802(5) 0.12751(17) 0.046(2) Uani 1 1 d . . .
H11 H 0.4456 0.6127 0.1337 0.056 Uiso 1 1 calc R . .
C12 C 0.3832(5) 0.5846(5) 0.10467(17) 0.043(2) Uani 1 1 d . . .
H12 H 0.4217 0.6207 0.0953 0.052 Uiso 1 1 calc R . .
C13 C 0.4436(4) 0.5610(5) 0.05290(14) 0.0294(18) Uani 1 1 d . . .
C14 C 0.3948(4) 0.4761(4) 0.05243(15) 0.0283(19) Uani 1 1 d . . .
C15 C 0.4254(5) 0.4307(5) 0.05278(17) 0.040(2) Uani 1 1 d . . .
H15 H 0.4777 0.4515 0.0533 0.048 Uiso 1 1 calc R . .
C16 C 0.3794(5) 0.3552(5) 0.05232(19) 0.052(3) Uani 1 1 d . . .
H16 H 0.3996 0.3231 0.0523 0.062 Uiso 1 1 calc R . .
C17 C 0.3033(5) 0.3262(5) 0.05189(18) 0.048(3) Uani 1 1 d . . .
H17 H 0.2700 0.2741 0.0518 0.058 Uiso 1 1 calc R . .
C18 C 0.2776(5) 0.3764(5) 0.05163(16) 0.040(2) Uani 1 1 d . . .
H18 H 0.2255 0.3570 0.0509 0.048 Uiso 1 1 calc R . .
O9 O 0.0017(4) 0.3245(4) 0.14761(12) 0.0513(18) Uani 1 1 d D . .
H9A H 0.040(4) 0.329(6) 0.1557(15) 0.062 Uiso 1 1 d D . .
C19 C -0.0693(6) 0.2785(7) 0.1569(2) 0.066(3) Uani 1 1 d . . .
H19A H -0.1071 0.2697 0.1454 0.099 Uiso 1 1 calc R . .
H19B H -0.0763 0.3027 0.1704 0.099 Uiso 1 1 calc R . .
H19C H -0.0741 0.2310 0.1615 0.099 Uiso 1 1 calc R . .
O10 O -0.0284(7) 0.3248(9) 0.0790(3) 0.043(3) Uani 0.50 1 d PDU A -2
H10A H -0.0296 0.3634 0.0756 0.051 Uiso 0.167 1 calc PRD A -2
C20 C -0.0841(11) 0.2673(11) 0.0691(4) 0.072(6) Uani 0.50 1 d PDU A -2
H20A H -0.0885 0.2797 0.0532 0.108 Uiso 0.50 1 calc PR A -2
H20B H -0.1301 0.2540 0.0774 0.108 Uiso 0.50 1 calc PR A -2
H20C H -0.0752 0.2253 0.0694 0.108 Uiso 0.50 1 calc PR A -2
O11 O -0.0651(9) 0.4304(9) 0.0910(3) 0.067(4) Uani 0.50 1 d PDU B -2
H11A H -0.0937 0.4479 0.0900 0.080 Uiso 0.50 1 calc PR B -2
C21 C 0.0008(11) 0.4818(11) 0.1030(3) 0.046(4) Uani 0.50 1 d PU B -2
H21A H 0.0402 0.5109 0.0919 0.068 Uiso 0.50 1 calc PR B -2
H21B H 0.0166 0.4545 0.1131 0.068 Uiso 0.50 1 calc PR B -2
H21C H -0.0092 0.5152 0.1122 0.068 Uiso 0.50 1 calc PR B -2
O13 O 0.0527(5) 0.4741(5) 0.15552(19) 0.098(3) Uani 1 1 d . . .
O14 O -0.1860(3) 0.4806(3) 0.0833 0.0248(17) Uani 1 2 d S . .
O15 O -0.3333 0.3333 0.0833 0.206(18) Uiso 1 6 d S . .

loop_
_atom_site_aniso_label
_atom_site_aniso_U_11
_atom_site_aniso_U_22
_atom_site_aniso_U_33
_atom_site_aniso_U_23
_atom_site_aniso_U_13
_atom_site_aniso_U_12
Tb 0.0165(2) 0.0148(2) 0.0372(2) 0.00013(15) -0.00232(16) 0.00730(16)
Na2 0.0278(18) 0.0201(16) 0.060(2) 0.0031(15) 0.0106(16) 0.0094(14)
O1 0.023(3) 0.024(3) 0.037(4) -0.005(2) -0.007(2) 0.009(2)
O2 0.025(4) 0.080(6) 0.075(5) -0.044(5) -0.004(3) 0.005(4)
O3 0.026(3) 0.022(3) 0.039(4) 0.008(2) 0.001(2) 0.011(2)
O4 0.031(3) 0.031(3) 0.043(4) 0.007(3) 0.005(3) 0.009(3)
O5 0.017(3) 0.022(3) 0.043(3) -0.001(2) 0.000(2) 0.010(2)
O6 0.018(3) 0.031(3) 0.100(6) -0.011(3) -0.011(3) 0.015(3)
O7 0.016(3) 0.016(3) 0.040(5) 0.000 0.000 0.0079(14)
O8 0.021(3) 0.021(3) 0.024(5) 0.000 0.000 0.0103(14)
N1 0.028(4) 0.021(4) 0.048(5) -0.003(3) 0.002(3) 0.012(3)
N2 0.027(4) 0.016(3) 0.042(4) 0.000(3) -0.006(3) 0.007(3)
N3 0.026(4) 0.021(3) 0.038(4) -0.004(3) -0.004(3) 0.014(3)
C1 0.023(5) 0.041(5) 0.055(7) -0.014(5) -0.007(4) 0.016(4)
C2 0.035(5) 0.040(5) 0.050(6) -0.011(4) -0.002(4) 0.027(4)
C3 0.045(6) 0.065(7) 0.059(7) -0.022(6) -0.003(5) 0.024(6)
C4 0.068(8) 0.076(9) 0.049(7) -0.016(6) 0.009(6) 0.035(7)
C5 0.057(7) 0.041(6) 0.056(7) -0.005(5) 0.016(5) 0.021(5)
C6 0.033(5) 0.023(4) 0.056(6) -0.008(4) 0.005(4) 0.004(4)
C7 0.029(5) 0.017(4) 0.047(6) -0.005(4) 0.000(4) 0.010(4)
C8 0.028(4) 0.024(4) 0.035(5) 0.005(4) 0.003(4) 0.013(4)
C9 0.039(5) 0.024(5) 0.049(6) 0.006(4) 0.006(4) 0.008(4)
C10 0.066(7) 0.039(6) 0.039(6) 0.002(4) -0.009(5) 0.024(5)
C11 0.037(5) 0.037(5) 0.053(6) -0.002(5) -0.015(4) 0.009(4)
C12 0.041(5) 0.027(5) 0.053(6) -0.006(4) -0.017(4) 0.010(4)
C13 0.025(4) 0.026(4) 0.046(5) -0.008(4) -0.007(4) 0.019(4)
C14 0.027(4) 0.025(4) 0.043(5) -0.001(4) -0.004(4) 0.020(4)
C15 0.027(5) 0.027(5) 0.070(7) -0.001(4) -0.005(4) 0.016(4)
C16 0.039(6) 0.029(5) 0.097(9) -0.004(5) -0.007(5) 0.024(5)
C17 0.042(6) 0.017(4) 0.079(8) -0.001(4) -0.010(5) 0.010(4)
C18 0.021(4) 0.022(4) 0.067(7) -0.002(4) -0.006(4) 0.002(4)
O9 0.054(5) 0.055(4) 0.063(5) 0.001(4) 0.001(4) 0.041(4)
C19 0.066(8) 0.076(9) 0.067(8) 0.005(6) 0.020(6) 0.043(7)
O10 0.041(5) 0.042(5) 0.046(6) 0.002(4) -0.004(4) 0.022(4)
C20 0.060(9) 0.069(9) 0.064(10) 0.015(8) -0.007(8) 0.014(8)
O11 0.076(10) 0.074(10) 0.064(9) 0.007(7) 0.015(7) 0.048(8)
C21 0.058(10) 0.058(10) 0.041(9) 0.003(7) 0.013(7) 0.043(8)
O13 0.058(6) 0.059(6) 0.160(10) -0.011(6) -0.006(6) 0.017(5)
O14 0.017(2) 0.017(2) 0.019(4) -0.0004(17) 0.0004(17) -0.008(3)

loop_
_atom_type_symbol
_atom_type_description
_atom_type_scat_dispersion_real
_atom_type_scat_dispersion_imag
_atom_type_scat_source
C C 0.0033 0.0016 'International Tables Vol C Tables 4.2.6.8 and 6.1.1.4'
H H 0.0000 0.0000 'International Tables Vol C Tables 4.2.6.8 and 6.1.1.4'
N N 0.0061 0.0033 'International Tables Vol C Tables 4.2.6.8 and 6.1.1.4'
O O 0.0106 0.0060 'International Tables Vol C Tables 4.2.6.8 and 6.1.1.4'
Na Na 0.0362 0.0249 'International Tables Vol C Tables 4.2.6.8 and 6.1.1.4'
Tb Tb -0.1723 4.1537 'International Tables Vol C Tables 4.2.6.8 and 6.1.1.4'

loop_
_geom_angle_atom_site_label_1
_geom_angle_atom_site_label_2
_geom_angle_atom_site_label_3
_geom_angle
_geom_angle_site_symmetry_1
_geom_angle_site_symmetry_3
O3 Tb O1 71.5(2) . .
O3 Tb O8 114.8(2) . .
O1 Tb O8 144.15(17) . .
O3 Tb O7 143.55(18) . .
O1 Tb O7 115.5(2) . .
O8 Tb O7 38.2(3) . .
O3 Tb O5 132.76(19) . .
O1 Tb O5 132.63(19) . .
O8 Tb O5 71.02(13) . .
O7 Tb O5 71.01(13) . .
O3 Tb N3 82.3(2) . .
O1 Tb N3 81.2(2) . .
O8 Tb N3 133.64(16) . .
O7 Tb N3 133.19(17) . .
O5 Tb N3 66.81(19) . .
O3 Tb O5 78.88(18) . 3_565
O1 Tb O5 79.31(18) . 3_565
O8 Tb O5 68.29(12) . 3_565
O7 Tb O5 68.29(12) . 3_565
O5 Tb O5 136.81(19) . 3_565
N3 Tb O5 156.37(19) . 3_565
O3 Tb N1 132.7(2) . .
O1 Tb N1 64.4(2) . .
O8 Tb N1 110.8(2) . .
O7 Tb N1 74.5(2) . .
O5 Tb N1 73.9(2) . .
N3 Tb N1 75.1(2) . .
O5 Tb N1 107.79(19) 3_565 .
O3 Tb N2 63.9(2) . .
O1 Tb N2 131.91(19) . .
O8 Tb N2 74.7(2) . .
O7 Tb N2 111.0(2) . .
O5 Tb N2 74.2(2) . .
N3 Tb N2 76.1(2) . .
O5 Tb N2 107.71(19) 3_565 .
N1 Tb N2 143.3(2) . .
O3 Tb Tb 143.35(14) . 2_665
O1 Tb Tb 144.13(14) . 2_665
O8 Tb Tb 35.00(9) . 2_665
O7 Tb Tb 35.16(10) . 2_665
O5 Tb Tb 39.86(12) . 2_665
N3 Tb Tb 106.67(15) . 2_665
O5 Tb Tb 96.95(11) 3_565 2_665
N1 Tb Tb 83.49(15) . 2_665
N2 Tb Tb 83.47(14) . 2_665
O3 Tb Tb 108.48(13) . 3_565
O1 Tb Tb 109.24(13) . 3_565
O8 Tb Tb 35.00(9) . 3_565
O7 Tb Tb 35.16(10) . 3_565
O5 Tb Tb 99.86(12) . 3_565
N3 Tb Tb 166.66(15) . 3_565
O5 Tb Tb 36.95(11) 3_565 3_565
N1 Tb Tb 101.47(15) . 3_565
N2 Tb Tb 101.28(14) . 3_565
Tb Tb Tb 60.0 2_665 3_565
O3 Tb Na2 34.48(15) . 16_554
O1 Tb Na2 38.81(15) . 16_554
O8 Tb Na2 130.67(9) . 16_554
O7 Tb Na2 132.72(7) . 16_554
O5 Tb Na2 155.25(13) . 16_554
N3 Tb Na2 88.57(16) . 16_554
O5 Tb Na2 67.85(12) 3_565 16_554
N1 Tb Na2 103.15(16) . 16_554
N2 Tb Na2 98.35(15) . 16_554
Tb Tb Na2 164.58(5) 2_665 16_554
Tb Tb Na2 104.76(5) 3_565 16_554
O4 Na2 O6 177.7(3) . 18_444
O4 Na2 O10 87.9(4) . 16_554
O6 Na2 O10 93.1(4) 18_444 16_554
O4 Na2 O3 94.7(2) . 16_554
O6 Na2 O3 83.0(2) 18_444 16_554
O10 Na2 O3 112.6(4) 16_554 16_554
O4 Na2 O9 92.1(3) . .
O6 Na2 O9 89.9(3) 18_444 .
O10 Na2 O9 97.2(4) 16_554 .
O3 Na2 O9 149.6(3) 16_554 .
O4 Na2 O1 98.1(2) . 16_554
O6 Na2 O1 80.9(2) 18_444 16_554
O10 Na2 O1 173.9(4) 16_554 16_554
O3 Na2 O1 68.1(2) 16_554 16_554
O9 Na2 O1 81.7(2) . 16_554
O4 Na2 C20 78.7(5) . 16_554
O6 Na2 C20 103.1(5) 18_444 16_554
O10 Na2 C20 23.4(4) 16_554 16_554
O3 Na2 C20 134.2(4) 16_554 16_554
O9 Na2 C20 76.2(4) . 16_554
O1 Na2 C20 157.5(4) 16_554 16_554
O4 Na2 Na2 62.94(18) . 16_554
O6 Na2 Na2 116.6(2) 18_444 16_554
O10 Na2 Na2 43.4(3) 16_554 16_554
O3 Na2 Na2 79.25(18) 16_554 16_554
O9 Na2 Na2 129.6(2) . 16_554
O1 Na2 Na2 140.93(15) 16_554 16_554
C20 Na2 Na2 57.2(4) 16_554 16_554
O4 Na2 Tb 105.85(19) . 16_554
O6 Na2 Tb 72.12(16) 18_444 16_554
O10 Na2 Tb 143.1(3) 16_554 16_554
O3 Na2 Tb 33.97(14) 16_554 16_554
O9 Na2 Tb 115.9(2) . 16_554
O1 Na2 Tb 35.81(13) 16_554 16_554
C20 Na2 Tb 166.4(4) 16_554 16_554
Na2 Na2 Tb 112.95(10) 16_554 16_554
C1 O1 Tb 127.4(5) . .
C1 O1 Na2 126.9(5) . 16_554
Tb O1 Na2 105.4(2) . 16_554
C7 O3 Tb 128.8(5) . .
C7 O3 Na2 119.4(5) . 16_554
Tb O3 Na2 111.5(2) . 16_554
C7 O4 Na2 151.7(6) . .
C13 O5 Tb 123.9(5) . .
C13 O5 Tb 132.9(5) . 2_665
Tb O5 Tb 103.19(18) . 2_665
C13 O6 Na2 138.6(5) . 18_554
O8 O7 Tb 70.7(2) . 3_565
O8 O7 Tb 70.7(2) . 2_665
Tb O7 Tb 109.7(2) 3_565 2_665
O8 O7 Tb 70.7(2) . .
Tb O7 Tb 109.7(2) 3_565 .
Tb O7 Tb 109.7(2) 2_665 .
O7 O8 Tb 71.06(19) . 3_565
O7 O8 Tb 71.06(19) . 2_665
Tb O8 Tb 110.00(19) 3_565 2_665
O7 O8 Tb 71.06(19) . .
Tb O8 Tb 110.00(19) 3_565 .
Tb O8 Tb 110.00(19) 2_665 .
C6 N1 C2 116.3(8) . .
C6 N1 Tb 127.6(6) . .
C2 N1 Tb 115.7(6) . .
C8 N2 C12 117.4(8) . .
C8 N2 Tb 116.4(5) . .
C12 N2 Tb 126.2(6) . .
C18 N3 C14 117.6(7) . .
C18 N3 Tb 126.2(6) . .
C14 N3 Tb 116.2(5) . .
O2 C1 O1 124.3(9) . .
O2 C1 C2 119.3(9) . .
O1 C1 C2 116.4(8) . .
N1 C2 C3 123.6(9) . .
N1 C2 C1 115.5(8) . .
C3 C2 C1 120.8(9) . .
C2 C3 C4 118.6(10) . .
C3 C4 C5 118.4(10) . .
C6 C5 C4 118.4(10) . .
N1 C6 C5 124.7(9) . .
O4 C7 O3 126.1(8) . .
O4 C7 C8 118.2(8) . .
O3 C7 C8 115.7(7) . .
N2 C8 C9 123.3(8) . .
N2 C8 C7 114.9(7) . .
C9 C8 C7 121.7(8) . .
C10 C9 C8 118.9(9) . .
C9 C10 C11 118.8(9) . .
C12 C11 C10 119.0(9) . .
N2 C12 C11 122.5(9) . .
O6 C13 O5 128.4(8) . .
O6 C13 C14 114.7(6) . .
O5 C13 C14 116.9(7) . .
N3 C14 C15 122.4(7) . .
N3 C14 C13 116.2(6) . .
C15 C14 C13 121.4(7) . .
C16 C15 C14 119.2(8) . .
C15 C16 C17 119.3(8) . .
C16 C17 C18 117.3(8) . .
N3 C18 C17 124.2(8) . .
C19 O9 Na2 116.4(7) . .

loop_
_geom_bond_atom_site_label_1
_geom_bond_atom_site_label_2
_geom_bond_distance
_geom_bond_site_symmetry_2
Tb O3 2.331(5) .
Tb O1 2.355(5) .
Tb O8 2.358(3) .
Tb O7 2.362(3) .
Tb O5 2.385(5) .
Tb N3 2.507(6) .
Tb O5 2.543(5) 3_565
Tb N1 2.599(7) .
Tb N2 2.613(7) .
Na2 O4 2.275(7) .
Na2 O6 2.279(7) 18_444
Na2 O10 2.327(16) 16_554
Na2 O3 2.362(6) 16_554
Na2 O9 2.427(8) .
Na2 O1 2.523(6) 16_554
Na2 C20 3.07(2) 16_554
O1 C1 1.264(10) .
O1 Na2 2.523(6) 16_554
O2 C1 1.247(11) .
O3 C7 1.273(10) .
O3 Na2 2.362(6) 16_554
O4 C7 1.226(10) .
O5 C13 1.248(9) .
O5 Tb 2.543(5) 2_665
O6 C13 1.230(10) .
O6 Na2 2.279(7) 18_554
O7 O8 1.545(12) .
O7 Tb 2.362(3) 3_565
O7 Tb 2.362(3) 2_665
O8 Tb 2.358(3) 3_565
O8 Tb 2.358(3) 2_665
N1 C6 1.340(11) .
N1 C2 1.347(11) .
N2 C8 1.338(10) .
N2 C12 1.345(10) .
N3 C18 1.318(10) .
N3 C14 1.346(10) .
C1 C2 1.499(13) .
C2 C3 1.385(13) .
C3 C4 1.392(15) .
C4 C5 1.393(15) .
C5 C6 1.370(13) .
C7 C8 1.507(11) .
C8 C9 1.375(12) .
C9 C10 1.370(13) .
C10 C11 1.383(13) .
C11 C12 1.379(13) .
C13 C14 1.534(11) .
C14 C15 1.379(11) .
C15 C16 1.372(12) .
C16 C17 1.384(13) .
C17 C18 1.391(12) .
O9 C19 1.407(12) .
O10 C20 1.311(10) .
O11 C21 1.43(2) .
